data_4034904
loop_
_publ_author_name
'Hu, Chen'
'Hong, Gang'
'He, Yuchen'
'Zhou, Chen'
'Kozlowski, Marisa C.'
'Wang, Limin'

_publ_section_title
;
 Lewis Acid-Controlled Regioselective Phosphorylation of
 2-Indolylmethanols with Diarylphosphine Oxides: Synthesis of Highly
 Substituted Indoles.
;
_journal_issue 8
_journal_name_full 'The Journal of organic chemistry'
_journal_page_first 4739
_journal_page_last 4753
_journal_paper_doi 10.1021/acs.joc.8b00541
_journal_volume 83
_journal_year 2018
_chemical_formula_moiety 'C33 H24 Cl2 N O P, C4 H8 O2'
_chemical_formula_sum 'C37 H32 Cl2 N O3 P'
_chemical_formula_weight 640.50
_space_group_crystal_system orthorhombic
_space_group_IT_number 61
_space_group_name_Hall '-P 2ac 2ab'
_space_group_name_H-M_alt 'P b c a'
_atom_sites_solution_hydrogens mixed
_atom_sites_solution_primary dual
_audit_creation_date 2017-11-17
_audit_creation_method
;
Olex2 1.2
(compiled 2017.03.28 svn.r3405 for OlexSys, GUI svn.r5337)
;
_cell_angle_alpha 90
_cell_angle_beta 90
_cell_angle_gamma 90
_cell_formula_units_Z 8
_cell_length_a 13.4763(8)
_cell_length_b 18.3817(10)
_cell_length_c 25.4001(13)
_cell_measurement_reflns_used 8732
_cell_measurement_temperature 173(2)
_cell_measurement_theta_max 27.474
_cell_measurement_theta_min 2.353
_cell_volume 6292.0(6)
_computing_cell_refinement 'SAINT v8.37A (Bruker, 2015)'
_computing_data_reduction 'SAINT v8.37A (Bruker, 2015)'
_computing_molecular_graphics 'Olex2 (Dolomanov et al., 2009)'
_computing_publication_material 'Olex2 (Dolomanov et al., 2009)'
_computing_structure_refinement 'ShelXL (Sheldrick, 2015)'
_computing_structure_solution 'ShelXT (Sheldrick, 2015)'
_diffrn_ambient_temperature 173.01
_diffrn_measured_fraction_theta_full 0.992
_diffrn_measured_fraction_theta_max 0.992
_diffrn_measurement_device_type 'Bruker D8 Venture'
_diffrn_measurement_method '\f and \w scans'
_diffrn_radiation_type MoK\a
_diffrn_radiation_wavelength 0.71073
_diffrn_reflns_av_R_equivalents 0.1004
_diffrn_reflns_av_unetI/netI 0.0892
_diffrn_reflns_Laue_measured_fraction_full 0.992
_diffrn_reflns_Laue_measured_fraction_max 0.992
_diffrn_reflns_limit_h_max 17
_diffrn_reflns_limit_h_min -14
_diffrn_reflns_limit_k_max 23
_diffrn_reflns_limit_k_min -22
_diffrn_reflns_limit_l_max 31
_diffrn_reflns_limit_l_min -32
_diffrn_reflns_number 32407
_diffrn_reflns_point_group_measured_fraction_full 0.992
_diffrn_reflns_point_group_measured_fraction_max 0.992
_diffrn_reflns_theta_full 25.242
_diffrn_reflns_theta_max 26.998
_diffrn_reflns_theta_min 2.357
_diffrn_standards_number 0
_exptl_absorpt_coefficient_mu 0.296
_exptl_absorpt_correction_T_max 0.7456
_exptl_absorpt_correction_T_min 0.6053
_exptl_absorpt_correction_type multi-scan
_exptl_absorpt_process_details
'SADABS-2016/2 (Bruker,2016/2) was used for absorption correction. wR2(int) was 0.1205 before and 0.0889 after correction. The Ratio of minimum to maximum transmission is 0.8118. The \l/2 correction factor is Not present.'
_exptl_crystal_colour colourless
_exptl_crystal_density_diffrn 1.352
_exptl_crystal_description block
_exptl_crystal_F_000 2672
_exptl_crystal_size_max 0.22
_exptl_crystal_size_mid 0.2
_exptl_crystal_size_min 0.15
_refine_diff_density_max 1.187
_refine_diff_density_min -0.425
_refine_diff_density_rms 0.078
_refine_ls_extinction_coef 0.0050(6)
_refine_ls_extinction_expression Fc^*^=kFc[1+0.001xFc^2^\l^3^/sin(2\q)]^-1/4^
_refine_ls_extinction_method 'SHELXL-2017/1 (Sheldrick 2017)'
_refine_ls_goodness_of_fit_ref 1.043
_refine_ls_hydrogen_treatment mixed
_refine_ls_matrix_type full
_refine_ls_number_parameters 420
_refine_ls_number_reflns 6813
_refine_ls_number_restraints 82
_refine_ls_restrained_S_all 1.086
_refine_ls_R_factor_all 0.1197
_refine_ls_R_factor_gt 0.0785
_refine_ls_shift/su_max 0.001
_refine_ls_shift/su_mean 0.000
_refine_ls_structure_factor_coef Fsqd
_refine_ls_weighting_details 'w=1/[\s^2^(Fo^2^)+(0.0836P)^2^+11.3254P] where P=(Fo^2^+2Fc^2^)/3'
_refine_ls_weighting_scheme calc
_refine_ls_wR_factor_gt 0.1926
_refine_ls_wR_factor_ref 0.2189
_reflns_Friedel_coverage 0.000
_reflns_number_gt 4454
_reflns_number_total 6813
_reflns_threshold_expression 'I > 2\s(I)'
_cod_data_source_file jo8b00541_si_003.cif
_cod_data_source_block mo_d8l17017_0m
_cod_database_code 4034904
_shelx_shelxl_version_number 2017/1
_shelx_space_group_comment
;
The symmetry employed for this shelxl refinement is uniquely defined
by the following loop, which should always be used as a source of
symmetry information in preference to the above space-group names.
They are only intended as comments.
;
_shelx_estimated_absorpt_t_max 0.957
_shelx_estimated_absorpt_t_min 0.938
_olex2_refinement_description
;
1. Fixed Uiso
 At 1.2 times of:
  All C(H) groups, All C(H,H,H,H) groups
2. Restrained distances
 O2-C37 = O2-C34 = O3-C34 = O3-C37 = O4-C36 = O4-C35 = O5-C35 = O5-C36
 1.48 with sigma of 0.02
 C37-C36 = C35-C34
 1.53 with sigma of 0.02
3. Uiso/Uaniso restraints and constraints
C34 \\sim C35 \\sim C36 \\sim C37 \\sim O2 \\sim O5 \\sim O3 \\sim O4: within
2A with sigma of 0.01 and sigma for terminal atoms of 0.02
4. Others
 Fixed Sof: H34C(0.5) H34D(0.5) H34A(0.5) H34B(0.5) H35A(0.5) H35B(0.5)
 H35C(0.5) H35D(0.5) H36A(0.5) H36B(0.5) H36C(0.5) H36D(0.5) H37C(0.5)
 H37D(0.5) H37A(0.5) H37B(0.5) O2(0.5) O5(0.5) O3(0.5) O4(0.5)
5.a Ternary CH refined with riding coordinates:
 C9(H9)
5.b Secondary CH2 refined with riding coordinates:
 C34(H34C,H34D), C34(H34A,H34B), C35(H35A,H35B), C35(H35C,H35D), C36(H36A,
 H36B), C36(H36C,H36D), C37(H37C,H37D), C37(H37A,H37B)
5.c Aromatic/amide H refined with riding coordinates:
 C2(H2), C3(H3), C4(H4), C5(H5), C11(H11), C12(H12), C13(H13), C14(H14),
 C15(H15), C17(H17), C18(H18), C19(H19), C20(H20), C21(H21), C23(H23), C24(H24),
  C26(H26), C27(H27), C29(H29), C30(H30), C32(H32), C33(H33)
;
_olex2_submission_special_instructions 'No special instructions were received'

loop_
_space_group_symop_operation_xyz
'x, y, z'
'-x+1/2, -y, z+1/2'
'-x, y+1/2, -z+1/2'
'x+1/2, -y+1/2, -z'
'-x, -y, -z'
'x-1/2, y, -z-1/2'
'x, -y-1/2, z-1/2'
'-x-1/2, y-1/2, z'

loop_
_atom_site_label
_atom_site_type_symbol
_atom_site_fract_x
_atom_site_fract_y
_atom_site_fract_z
_atom_site_U_iso_or_equiv
_atom_site_adp_type
_atom_site_occupancy
_atom_site_site_symmetry_order
_atom_site_calc_flag
_atom_site_refinement_flags_posn
_atom_site_refinement_flags_adp
_atom_site_refinement_flags_occupancy
_atom_site_disorder_assembly
_atom_site_disorder_group
Cl1 Cl 0.53978(10) 0.91268(6) 0.52266(5) 0.0523(4) Uani 1 1 d . . . . .
Cl2 Cl 0.63659(10) 0.35795(7) 0.53161(5) 0.0535(4) Uani 1 1 d . . . . .
P1 P 0.50690(7) 0.63223(6) 0.66390(4) 0.0276(3) Uani 1 1 d . . . . .
O1 O 0.57439(19) 0.64178(17) 0.70976(10) 0.0357(7) Uani 1 1 d . . . . .
N1 N 0.2404(2) 0.62068(18) 0.72790(12) 0.0285(7) Uani 1 1 d . . . . .
H1 H 0.201(3) 0.631(2) 0.7480(17) 0.028(12) Uiso 1 1 d . . . . .
C1 C 0.2165(3) 0.5881(2) 0.68106(14) 0.0286(8) Uani 1 1 d . . . . .
C2 C 0.1248(3) 0.5623(2) 0.66335(16) 0.0367(9) Uani 1 1 d . . . . .
H2 H 0.067198 0.564988 0.684806 0.044 Uiso 1 1 calc R . . . .
C3 C 0.1213(3) 0.5328(3) 0.61381(17) 0.0434(11) Uani 1 1 d . . . . .
H3 H 0.060312 0.514326 0.600737 0.052 Uiso 1 1 calc R . . . .
C4 C 0.2056(3) 0.5297(3) 0.58242(18) 0.0494(12) Uani 1 1 d . . . . .
H4 H 0.200769 0.508848 0.548276 0.059 Uiso 1 1 calc R . . . .
C5 C 0.2965(3) 0.5560(3) 0.59946(15) 0.0415(11) Uani 1 1 d . . . . .
H5 H 0.353042 0.554476 0.577150 0.050 Uiso 1 1 calc R . . . .
C6 C 0.3029(3) 0.5849(2) 0.65036(14) 0.0302(8) Uani 1 1 d . . . . .
C7 C 0.3817(3) 0.6171(2) 0.68185(14) 0.0279(8) Uani 1 1 d . . . . .
C8 C 0.3381(3) 0.6384(2) 0.72855(13) 0.0254(8) Uani 1 1 d . . . . .
C9 C 0.3822(3) 0.6805(2) 0.77402(13) 0.0277(8) Uani 1 1 d . . . . .
H9 H 0.455843 0.678079 0.769611 0.033 Uiso 1 1 calc R . . . .
C10 C 0.3594(3) 0.6469(2) 0.82748(14) 0.0283(8) Uani 1 1 d . . . . .
C11 C 0.3635(3) 0.6889(3) 0.87277(15) 0.0381(10) Uani 1 1 d . . . . .
H11 H 0.375474 0.739657 0.869915 0.046 Uiso 1 1 calc R . . . .
C12 C 0.3505(4) 0.6581(3) 0.92233(16) 0.0503(12) Uani 1 1 d . . . . .
H12 H 0.354256 0.687362 0.953076 0.060 Uiso 1 1 calc R . . . .
C13 C 0.3322(3) 0.5852(3) 0.92624(18) 0.0508(13) Uani 1 1 d . . . . .
H13 H 0.322405 0.564112 0.959971 0.061 Uiso 1 1 calc R . . . .
C14 C 0.3279(4) 0.5422(3) 0.88233(19) 0.0503(13) Uani 1 1 d . . . . .
H14 H 0.315545 0.491488 0.885647 0.060 Uiso 1 1 calc R . . . .
C15 C 0.3416(3) 0.5729(2) 0.83293(16) 0.0385(10) Uani 1 1 d . . . . .
H15 H 0.338782 0.542958 0.802497 0.046 Uiso 1 1 calc R . . . .
C16 C 0.3537(3) 0.7600(2) 0.76722(15) 0.0341(9) Uani 1 1 d . . . . .
C17 C 0.4217(4) 0.8086(2) 0.74570(17) 0.0468(12) Uani 1 1 d . . . . .
H17 H 0.487409 0.793018 0.738053 0.056 Uiso 1 1 calc R . . . .
C18 C 0.3934(5) 0.8799(3) 0.7354(2) 0.0641(16) Uani 1 1 d . . . . .
H18 H 0.440239 0.912506 0.720512 0.077 Uiso 1 1 calc R . . . .
C19 C 0.3003(6) 0.9041(3) 0.7462(3) 0.0734(18) Uani 1 1 d . . . . .
H19 H 0.282159 0.952916 0.738698 0.088 Uiso 1 1 calc R . . . .
C20 C 0.2331(5) 0.8573(3) 0.7680(3) 0.0736(18) Uani 1 1 d . . . . .
H20 H 0.168505 0.874132 0.776626 0.088 Uiso 1 1 calc R . . . .
C21 C 0.2586(4) 0.7847(2) 0.7779(2) 0.0526(12) Uani 1 1 d . . . . .
H21 H 0.210480 0.752267 0.791955 0.063 Uiso 1 1 calc R . . . .
C22 C 0.5110(3) 0.7104(2) 0.62138(14) 0.0302(8) Uani 1 1 d . . . . .
C23 C 0.6036(3) 0.7371(3) 0.6077(2) 0.0522(13) Uani 1 1 d . . . . .
H23 H 0.661548 0.712608 0.619470 0.063 Uiso 1 1 calc R . . . .
C24 C 0.6126(4) 0.7991(3) 0.5772(2) 0.0617(15) Uani 1 1 d . . . . .
H24 H 0.676316 0.817213 0.568007 0.074 Uiso 1 1 calc R . . . .
C25 C 0.5290(3) 0.8339(2) 0.56043(16) 0.0374(10) Uani 1 1 d . . . . .
C26 C 0.4366(3) 0.8081(3) 0.57297(18) 0.0466(11) Uani 1 1 d . . . . .
H26 H 0.378768 0.832716 0.561094 0.056 Uiso 1 1 calc R . . . .
C27 C 0.4285(3) 0.7458(3) 0.60304(17) 0.0424(11) Uani 1 1 d . . . . .
H27 H 0.364531 0.727204 0.611188 0.051 Uiso 1 1 calc R . . . .
C28 C 0.5442(3) 0.5562(2) 0.62424(14) 0.0287(8) Uani 1 1 d . . . . .
C29 C 0.5558(4) 0.4888(3) 0.64893(17) 0.0450(11) Uani 1 1 d . . . . .
H29 H 0.543456 0.484823 0.685642 0.054 Uiso 1 1 calc R . . . .
C30 C 0.5847(4) 0.4279(3) 0.62127(18) 0.0480(12) Uani 1 1 d . . . . .
H30 H 0.591527 0.382282 0.638502 0.058 Uiso 1 1 calc R . . . .
C31 C 0.6038(3) 0.4343(2) 0.56792(17) 0.0370(10) Uani 1 1 d . . . . .
C32 C 0.5953(3) 0.5000(2) 0.54278(16) 0.0388(10) Uani 1 1 d . . . . .
H32 H 0.609928 0.503754 0.506296 0.047 Uiso 1 1 calc R . . . .
C33 C 0.5653(3) 0.5610(2) 0.57070(15) 0.0365(10) Uani 1 1 d . . . . .
H33 H 0.559138 0.606375 0.553154 0.044 Uiso 1 1 calc R . . . .
C34 C 0.5987(5) 0.8191(3) 0.8549(2) 0.0651(14) Uani 1 1 d D U . . .
H34C H 0.531470 0.822501 0.870454 0.078 Uiso 0.5 1 calc R . P A 2
H34D H 0.594647 0.832964 0.817297 0.078 Uiso 0.5 1 calc R . P A 2
H34A H 0.540777 0.849462 0.845280 0.078 Uiso 0.5 1 calc R . P B 1
H34B H 0.631737 0.805795 0.821447 0.078 Uiso 0.5 1 calc R . P B 1
C35 C 0.6654(5) 0.8655(4) 0.8820(3) 0.0819(17) Uani 1 1 d D U . . .
H35A H 0.628973 0.910442 0.891484 0.098 Uiso 0.5 1 calc R . P C 1
H35B H 0.718467 0.879687 0.857080 0.098 Uiso 0.5 1 calc R . P C 1
H35C H 0.648692 0.917161 0.875304 0.098 Uiso 0.5 1 calc R . P D 2
H35D H 0.734373 0.856657 0.870237 0.098 Uiso 0.5 1 calc R . P D 2
C36 C 0.6941(5) 0.7783(3) 0.9474(2) 0.0643(14) Uani 1 1 d D U . . .
H36A H 0.667409 0.785631 0.983336 0.077 Uiso 0.5 1 calc R . P E 1
H36B H 0.757863 0.752120 0.951213 0.077 Uiso 0.5 1 calc R . P E 1
H36C H 0.699744 0.764053 0.984871 0.077 Uiso 0.5 1 calc R . P F 2
H36D H 0.760836 0.776543 0.931187 0.077 Uiso 0.5 1 calc R . P F 2
C37 C 0.6248(5) 0.7293(4) 0.9192(2) 0.0798(17) Uani 1 1 d D U . . .
H37C H 0.555889 0.736751 0.931670 0.096 Uiso 0.5 1 calc R . P G 2
H37D H 0.643281 0.677789 0.924846 0.096 Uiso 0.5 1 calc R . P G 2
H37A H 0.577844 0.709302 0.945488 0.096 Uiso 0.5 1 calc R . P H 1
H37B H 0.663854 0.687942 0.905375 0.096 Uiso 0.5 1 calc R . P H 1
O2 O 0.5637(8) 0.7603(5) 0.8737(4) 0.085(2) Uani 0.5 1 d D U P I 1
O5 O 0.7125(8) 0.8381(6) 0.9294(4) 0.091(2) Uani 0.5 1 d D U P J 1
O3 O 0.6346(7) 0.7503(5) 0.8598(3) 0.076(2) Uani 0.5 1 d D U P I 2
O4 O 0.6540(8) 0.8471(6) 0.9430(4) 0.090(2) Uani 0.5 1 d D U P J 2

loop_
_atom_site_aniso_label
_atom_site_aniso_U_11
_atom_site_aniso_U_22
_atom_site_aniso_U_33
_atom_site_aniso_U_23
_atom_site_aniso_U_13
_atom_site_aniso_U_12
Cl1 0.0722(8) 0.0396(6) 0.0451(6) 0.0104(5) 0.0011(6) -0.0078(6)
Cl2 0.0522(7) 0.0483(7) 0.0601(7) -0.0140(6) 0.0018(6) 0.0105(6)
P1 0.0231(5) 0.0401(6) 0.0197(4) 0.0017(4) -0.0004(4) 0.0014(4)
O1 0.0251(14) 0.0586(19) 0.0233(13) -0.0004(13) -0.0021(10) -0.0011(13)
N1 0.0231(16) 0.0403(19) 0.0221(15) -0.0010(14) 0.0019(14) -0.0030(14)
C1 0.0273(19) 0.036(2) 0.0228(17) -0.0011(16) -0.0013(15) -0.0018(16)
C2 0.029(2) 0.045(2) 0.036(2) -0.0007(19) -0.0012(17) -0.0013(18)
C3 0.030(2) 0.058(3) 0.043(2) -0.008(2) -0.0093(19) -0.005(2)
C4 0.044(3) 0.071(3) 0.033(2) -0.018(2) -0.0049(19) 0.007(2)
C5 0.031(2) 0.069(3) 0.0249(19) -0.012(2) -0.0034(16) 0.002(2)
C6 0.029(2) 0.041(2) 0.0214(17) -0.0020(16) -0.0019(15) 0.0001(17)
C7 0.0267(19) 0.035(2) 0.0222(17) 0.0011(15) -0.0018(15) 0.0003(16)
C8 0.0231(18) 0.0321(19) 0.0211(17) 0.0028(15) 0.0016(14) -0.0031(15)
C9 0.0274(19) 0.033(2) 0.0228(17) 0.0009(15) 0.0003(15) -0.0047(16)
C10 0.0230(18) 0.039(2) 0.0227(18) 0.0039(16) 0.0002(14) 0.0027(16)
C11 0.038(2) 0.047(2) 0.029(2) -0.0019(19) -0.0033(17) 0.005(2)
C12 0.050(3) 0.077(4) 0.024(2) -0.002(2) -0.0012(19) 0.011(3)
C13 0.040(3) 0.083(4) 0.030(2) 0.022(2) 0.0005(19) 0.002(3)
C14 0.044(3) 0.056(3) 0.051(3) 0.026(2) -0.009(2) -0.013(2)
C15 0.042(2) 0.041(2) 0.033(2) 0.0033(18) -0.0047(18) -0.0068(19)
C16 0.043(2) 0.034(2) 0.0254(19) 0.0011(16) -0.0075(17) -0.0070(18)
C17 0.062(3) 0.042(2) 0.036(2) -0.001(2) 0.007(2) -0.015(2)
C18 0.105(5) 0.041(3) 0.046(3) 0.006(2) 0.001(3) -0.023(3)
C19 0.106(5) 0.034(3) 0.080(4) 0.013(3) -0.021(4) -0.005(3)
C20 0.065(4) 0.040(3) 0.115(5) 0.015(3) -0.015(4) 0.008(3)
C21 0.049(3) 0.032(2) 0.077(3) 0.011(2) -0.010(3) -0.003(2)
C22 0.032(2) 0.037(2) 0.0218(17) 0.0017(16) 0.0008(15) 0.0003(17)
C23 0.026(2) 0.059(3) 0.072(3) 0.026(3) 0.000(2) -0.001(2)
C24 0.033(3) 0.068(4) 0.084(4) 0.035(3) 0.000(2) -0.011(2)
C25 0.045(2) 0.036(2) 0.031(2) 0.0034(18) -0.0008(18) -0.0057(19)
C26 0.038(2) 0.056(3) 0.046(3) 0.017(2) 0.005(2) 0.012(2)
C27 0.025(2) 0.058(3) 0.044(2) 0.018(2) 0.0004(18) -0.001(2)
C28 0.0201(18) 0.043(2) 0.0233(18) 0.0028(17) 0.0005(14) 0.0041(17)
C29 0.054(3) 0.049(3) 0.032(2) 0.009(2) 0.012(2) 0.013(2)
C30 0.057(3) 0.042(3) 0.044(3) 0.011(2) 0.013(2) 0.011(2)
C31 0.028(2) 0.042(2) 0.041(2) -0.0045(19) -0.0019(17) 0.0070(18)
C32 0.039(2) 0.049(3) 0.029(2) -0.0039(19) 0.0006(18) 0.008(2)
C33 0.044(2) 0.040(2) 0.0251(19) 0.0028(17) -0.0002(17) 0.0053(19)
C34 0.078(3) 0.054(3) 0.063(3) 0.000(3) -0.023(3) -0.010(3)
C35 0.088(4) 0.077(4) 0.081(4) 0.001(3) -0.024(3) -0.026(3)
C36 0.077(3) 0.073(3) 0.043(3) 0.000(3) -0.010(2) -0.014(3)
C37 0.101(4) 0.070(3) 0.068(3) 0.004(3) -0.013(3) -0.026(3)
O2 0.090(5) 0.087(5) 0.079(4) 0.000(4) -0.017(4) -0.010(4)
O5 0.086(5) 0.108(5) 0.077(5) -0.006(4) -0.017(4) -0.015(5)
O3 0.076(5) 0.082(4) 0.069(4) -0.024(4) -0.015(4) 0.011(4)
O4 0.083(5) 0.113(5) 0.076(4) -0.030(4) -0.010(4) 0.005(5)

loop_
_atom_type_symbol
_atom_type_description
_atom_type_scat_dispersion_real
_atom_type_scat_dispersion_imag
_atom_type_scat_source
C C 0.0033 0.0016 'International Tables Vol C Tables 4.2.6.8 and 6.1.1.4'
H H 0.0000 0.0000 'International Tables Vol C Tables 4.2.6.8 and 6.1.1.4'
Cl Cl 0.1484 0.1585 'International Tables Vol C Tables 4.2.6.8 and 6.1.1.4'
N N 0.0061 0.0033 'International Tables Vol C Tables 4.2.6.8 and 6.1.1.4'
O O 0.0106 0.0060 'International Tables Vol C Tables 4.2.6.8 and 6.1.1.4'
P P 0.1023 0.0942 'International Tables Vol C Tables 4.2.6.8 and 6.1.1.4'

loop_
_geom_angle_atom_site_label_1
_geom_angle_atom_site_label_2
_geom_angle_atom_site_label_3
_geom_angle
O1 P1 C7 113.55(16)
O1 P1 C22 110.91(18)
O1 P1 C28 111.10(17)
C7 P1 C22 108.04(18)
C7 P1 C28 106.82(18)
C28 P1 C22 106.05(17)
C1 N1 H1 121(3)
C8 N1 H1 128(3)
C8 N1 C1 110.1(3)
N1 C1 C2 129.4(4)
N1 C1 C6 107.8(3)
C2 C1 C6 122.7(3)
C1 C2 H2 121.3
C3 C2 C1 117.4(4)
C3 C2 H2 121.3
C2 C3 H3 119.5
C2 C3 C4 121.1(4)
C4 C3 H3 119.5
C3 C4 H4 119.1
C5 C4 C3 121.9(4)
C5 C4 H4 119.1
C4 C5 H5 120.8
C4 C5 C6 118.4(4)
C6 C5 H5 120.8
C1 C6 C7 106.4(3)
C5 C6 C1 118.6(4)
C5 C6 C7 135.0(4)
C6 C7 P1 128.2(3)
C8 C7 P1 125.6(3)
C8 C7 C6 106.1(3)
N1 C8 C7 109.5(3)
N1 C8 C9 120.9(3)
C7 C8 C9 129.4(3)
C8 C9 H9 106.3
C8 C9 C10 113.2(3)
C8 C9 C16 107.8(3)
C10 C9 H9 106.3
C16 C9 H9 106.3
C16 C9 C10 116.1(3)
C11 C10 C9 120.4(4)
C11 C10 C15 118.0(4)
C15 C10 C9 121.5(3)
C10 C11 H11 119.4
C10 C11 C12 121.2(4)
C12 C11 H11 119.4
C11 C12 H12 120.4
C13 C12 C11 119.2(4)
C13 C12 H12 120.4
C12 C13 H13 119.5
C12 C13 C14 121.1(4)
C14 C13 H13 119.5
C13 C14 H14 120.2
C13 C14 C15 119.7(5)
C15 C14 H14 120.2
C10 C15 C14 120.8(4)
C10 C15 H15 119.6
C14 C15 H15 119.6
C17 C16 C9 119.6(4)
C21 C16 C9 121.8(4)
C21 C16 C17 118.4(4)
C16 C17 H17 120.1
C18 C17 C16 119.8(5)
C18 C17 H17 120.1
C17 C18 H18 119.2
C19 C18 C17 121.7(5)
C19 C18 H18 119.2
C18 C19 H19 120.4
C18 C19 C20 119.1(5)
C20 C19 H19 120.4
C19 C20 H20 119.6
C19 C20 C21 120.7(6)
C21 C20 H20 119.6
C16 C21 C20 120.2(5)
C16 C21 H21 119.9
C20 C21 H21 119.9
C23 C22 P1 117.5(3)
C27 C22 P1 123.9(3)
C27 C22 C23 118.5(4)
C22 C23 H23 119.6
C24 C23 C22 120.8(4)
C24 C23 H23 119.6
C23 C24 H24 120.4
C25 C24 C23 119.2(4)
C25 C24 H24 120.4
C24 C25 Cl1 119.5(4)
C24 C25 C26 121.1(4)
C26 C25 Cl1 119.4(4)
C25 C26 H26 120.4
C25 C26 C27 119.2(4)
C27 C26 H26 120.4
C22 C27 C26 121.2(4)
C22 C27 H27 119.4
C26 C27 H27 119.4
C29 C28 P1 118.0(3)
C33 C28 P1 123.8(3)
C33 C28 C29 118.1(4)
C28 C29 H29 119.2
C30 C29 C28 121.5(4)
C30 C29 H29 119.2
C29 C30 H30 120.6
C29 C30 C31 118.8(4)
C31 C30 H30 120.6
C30 C31 Cl2 119.8(3)
C32 C31 Cl2 119.1(3)
C32 C31 C30 121.1(4)
C31 C32 H32 120.1
C31 C32 C33 119.9(4)
C33 C32 H32 120.1
C28 C33 H33 119.7
C32 C33 C28 120.6(4)
C32 C33 H33 119.7
H34C C34 H34D 108.6
H34A C34 H34B 106.4
C35 C34 H34C 110.4
C35 C34 H34D 110.4
C35 C34 H34A 106.2
C35 C34 H34B 106.2
O2 C34 H34A 106.2
O2 C34 H34B 106.2
O2 C34 C35 124.3(6)
O3 C34 H34C 110.4
O3 C34 H34D 110.4
O3 C34 C35 106.8(6)
C34 C35 H35A 107.8
C34 C35 H35B 107.8
C34 C35 H35C 110.4
C34 C35 H35D 110.4
C34 C35 O5 118.1(7)
C34 C35 O4 106.4(6)
H35A C35 H35B 107.1
H35C C35 H35D 108.6
O5 C35 H35A 107.8
O5 C35 H35B 107.8
O4 C35 H35C 110.4
O4 C35 H35D 110.4
H36A C36 H36B 106.9
H36C C36 H36D 108.7
C37 C36 H36A 107.4
C37 C36 H36B 107.4
C37 C36 H36C 110.6
C37 C36 H36D 110.6
O5 C36 H36A 107.4
O5 C36 H36B 107.4
O5 C36 C37 119.7(7)
O4 C36 H36C 110.6
O4 C36 H36D 110.6
O4 C36 C37 105.7(7)
C36 C37 H37C 110.7
C36 C37 H37D 110.7
C36 C37 H37A 107.7
C36 C37 H37B 107.7
C36 C37 O2 118.6(6)
C36 C37 O3 105.3(6)
H37C C37 H37D 108.8
H37A C37 H37B 107.1
O2 C37 H37A 107.7
O2 C37 H37B 107.7
O3 C37 H37C 110.7
O3 C37 H37D 110.7
C34 O2 C37 113.6(7)
C36 O5 C35 122.5(8)
C34 O3 C37 106.7(6)
C36 O4 C35 103.7(7)

loop_
_geom_bond_atom_site_label_1
_geom_bond_atom_site_label_2
_geom_bond_distance
Cl1 C25 1.743(4)
Cl2 C31 1.737(4)
P1 O1 1.488(3)
P1 C7 1.770(4)
P1 C22 1.799(4)
P1 C28 1.795(4)
N1 H1 0.76(4)
N1 C1 1.370(5)
N1 C8 1.356(5)
C1 C2 1.398(5)
C1 C6 1.402(5)
C2 H2 0.9500
C2 C3 1.370(6)
C3 H3 0.9500
C3 C4 1.388(6)
C4 H4 0.9500
C4 C5 1.387(6)
C5 H5 0.9500
C5 C6 1.400(5)
C6 C7 1.456(5)
C7 C8 1.380(5)
C8 C9 1.512(5)
C9 H9 1.0000
C9 C10 1.523(5)
C9 C16 1.520(6)
C10 C11 1.387(5)
C10 C15 1.387(6)
C11 H11 0.9500
C11 C12 1.392(6)
C12 H12 0.9500
C12 C13 1.364(8)
C13 H13 0.9500
C13 C14 1.369(7)
C14 H14 0.9500
C14 C15 1.389(6)
C15 H15 0.9500
C16 C17 1.392(6)
C16 C21 1.387(7)
C17 H17 0.9500
C17 C18 1.390(7)
C18 H18 0.9500
C18 C19 1.359(9)
C19 H19 0.9500
C19 C20 1.366(8)
C20 H20 0.9500
C20 C21 1.400(7)
C21 H21 0.9500
C22 C23 1.384(6)
C22 C27 1.371(6)
C23 H23 0.9500
C23 C24 1.384(7)
C24 H24 0.9500
C24 C25 1.364(7)
C25 C26 1.370(6)
C26 H26 0.9500
C26 C27 1.380(6)
C27 H27 0.9500
C28 C29 1.398(6)
C28 C33 1.392(5)
C29 H29 0.9500
C29 C30 1.378(6)
C30 H30 0.9500
C30 C31 1.384(6)
C31 C32 1.370(6)
C32 H32 0.9500
C32 C33 1.386(6)
C33 H33 0.9500
C34 H34C 0.9900
C34 H34D 0.9900
C34 H34A 0.9900
C34 H34B 0.9900
C34 C35 1.419(7)
C34 O2 1.273(10)
C34 O3 1.360(9)
C35 H35A 0.9900
C35 H35B 0.9900
C35 H35C 0.9900
C35 H35D 0.9900
C35 O5 1.451(10)
C35 O4 1.592(11)
C36 H36A 0.9900
C36 H36B 0.9900
C36 H36C 0.9900
C36 H36D 0.9900
C36 C37 1.482(7)
C36 O5 1.216(10)
C36 O4 1.380(11)
C37 H37C 0.9900
C37 H37D 0.9900
C37 H37A 0.9900
C37 H37B 0.9900
C37 O2 1.529(10)
C37 O3 1.563(10)
